data_1011196
loop_
_publ_author_name
'Ulrich, F.'
'Zachariasen, W. H.'

_publ_section_title
;
 Ueber die kristallstruktur des alpha- und beta-CdS, sowie des wurtzits
 Locality: synthetic
;
_journal_name_full 'Zeitschrift fur Kristallographie'
_journal_page_first 260
_journal_page_last 273
_journal_volume 62
_journal_year 1925
_chemical_compound_source 'synthetic at 1373 K'
_chemical_formula_structural 'Zn S'
_chemical_formula_sum 'S Zn'
_chemical_name_mineral 'Wurtzite 2H'
_chemical_name_systematic 'Zinc sulfide - $-alpha'
_space_group_IT_number 186
_symmetry_cell_setting hexagonal
_symmetry_Int_Tables_number 186
_symmetry_space_group_name_Hall 'P 6c -2c'
_symmetry_space_group_name_H-M 'P 63 m c'
_cell_angle_alpha 90
_cell_angle_beta 90
_cell_angle_gamma 120
_cell_formula_units_Z 2
_cell_length_a 3.836
_cell_length_b 3.836
_cell_length_c 6.277
_cell_volume 80.0
_exptl_crystal_density_meas 4.09
_cod_database_code 1011196

loop_
_symmetry_equiv_pos_as_xyz
x,y,z
-y,x-y,z
y-x,-x,z
-y,-x,z
y-x,y,z
x,x-y,z
-x,-y,1/2+z
y,y-x,1/2+z
x-y,x,1/2+z
y,x,1/2+z
x-y,-y,1/2+z
-x,y-x,1/2+z

loop_
_atom_site_label
_atom_site_type_symbol
_atom_site_symmetry_multiplicity
_atom_site_Wyckoff_symbol
_atom_site_fract_x
_atom_site_fract_y
_atom_site_fract_z
_atom_site_occupancy
_atom_site_attached_hydrogens
_atom_site_calc_flag
Zn1 Zn2+ 2 b 0.3333 0.6667 0. 1. 0 d
S1 S2- 2 b 0.3333 0.6667 0.375 1. 0 d

loop_
_atom_type_symbol
_atom_type_oxidation_number
Zn2+ 2.000
S2- -2.000
